data_7117888
loop_
_publ_author_name
'Wu, Qi-Long'
'Han, Song-De'
'Wang, Qing-Lun'
'Zhao, Jiong-Peng'
'Ma, Feng'
'Jiang, Xue'
'Liu, Fu-Chen'
'Bu, Xian-He'

_publ_section_title
;
 Divalent metal ions modulated strong frustrated M(ii)-Fe(iii)3O (M = Fe,
 Mn, Mg) chains with metamagnetism only in a mixed valence iron complex.
;
_journal_issue 83
_journal_name_full 'Chemical communications (Cambridge, England)'
_journal_page_first 15336
_journal_page_last 15339
_journal_paper_doi 10.1039/c5cc05481h
_journal_volume 51
_journal_year 2015
_chemical_formula_sum 'C18 H30 Fe7 N2 O40'
_chemical_formula_weight 1305.39
_space_group_crystal_system triclinic
_space_group_IT_number 2
_space_group_name_Hall '-P 1'
_space_group_name_H-M_alt 'P -1'
_symmetry_space_group_name_Hall '-P 1'
_symmetry_space_group_name_H-M 'P -1'
_atom_sites_solution_hydrogens geom
_atom_sites_solution_primary direct
_atom_sites_solution_secondary difmap
_audit_creation_method SHELXL-97
_audit_update_record
;
2015-05-20 deposited with the CCDC.
2015-08-20 downloaded from the CCDC.
;
_cell_angle_alpha 111.35(3)
_cell_angle_beta 97.42(3)
_cell_angle_gamma 92.39(3)
_cell_formula_units_Z 1
_cell_length_a 6.8366(14)
_cell_length_b 10.967(2)
_cell_length_c 14.884(3)
_cell_measurement_temperature 293(2)
_cell_volume 1025.9(4)
_computing_cell_refinement RAPID-AUTO
_computing_data_collection 'RAPID-AUTO (Rigaku, 2004)'
_computing_data_reduction 'CrystalStructure (Rigaku/MSC'2004)'
_computing_molecular_graphics 'SHELXTL (Bruker, 1998)'
_computing_publication_material SHELXTL
_computing_structure_refinement SHELXL-97
_computing_structure_solution SHELXS-97
_diffrn_ambient_temperature 293(2)
_diffrn_measured_fraction_theta_full 0.996
_diffrn_measured_fraction_theta_max 0.996
_diffrn_measurement_device_type 'Rigaku R-AXIS RAPID IP'
_diffrn_measurement_method '\w scans'
_diffrn_radiation_monochromator graphite
_diffrn_radiation_source 'fine-focus sealed tube'
_diffrn_radiation_type MoK\a
_diffrn_radiation_wavelength 0.71073
_diffrn_reflns_av_R_equivalents 0.0788
_diffrn_reflns_av_unetI/netI 0.0968
_diffrn_reflns_limit_h_max 8
_diffrn_reflns_limit_h_min -8
_diffrn_reflns_limit_k_max 13
_diffrn_reflns_limit_k_min -13
_diffrn_reflns_limit_l_max 17
_diffrn_reflns_limit_l_min -17
_diffrn_reflns_number 8745
_diffrn_reflns_theta_full 25.02
_diffrn_reflns_theta_max 25.02
_diffrn_reflns_theta_min 3.02
_exptl_absorpt_coefficient_mu 2.534
_exptl_crystal_colour brown
_exptl_crystal_density_diffrn 2.113
_exptl_crystal_density_method 'not measured'
_exptl_crystal_description block
_exptl_crystal_F_000 654
_exptl_crystal_size_max 0.2
_exptl_crystal_size_mid 0.18
_exptl_crystal_size_min 0.16
_refine_diff_density_max 1.487
_refine_diff_density_min -0.763
_refine_diff_density_rms 0.190
_refine_ls_extinction_method none
_refine_ls_goodness_of_fit_ref 1.171
_refine_ls_hydrogen_treatment mixed
_refine_ls_matrix_type full
_refine_ls_number_parameters 304
_refine_ls_number_reflns 3599
_refine_ls_number_restraints 0
_refine_ls_restrained_S_all 1.171
_refine_ls_R_factor_all 0.1188
_refine_ls_R_factor_gt 0.0884
_refine_ls_shift/su_max 0.003
_refine_ls_shift/su_mean 0.001
_refine_ls_structure_factor_coef Fsqd
_refine_ls_weighting_details 'calc w=1/[\s^2^(Fo^2^)+(0.0908P)^2^+3.0194P] where P=(Fo^2^+2Fc^2^)/3'
_refine_ls_weighting_scheme calc
_refine_ls_wR_factor_gt 0.1908
_refine_ls_wR_factor_ref 0.2038
_reflns_number_gt 2774
_reflns_number_total 3599
_reflns_threshold_expression >2sigma(I)
_cod_data_source_file c5cc05481h2.cif
_cod_data_source_block 1
_cod_original_cell_volume 1026.0(4)
_cod_database_code 7117888

loop_
_symmetry_equiv_pos_as_xyz
'x, y, z'
'-x, -y, -z'

loop_
_atom_site_label
_atom_site_type_symbol
_atom_site_fract_x
_atom_site_fract_y
_atom_site_fract_z
_atom_site_U_iso_or_equiv
_atom_site_adp_type
_atom_site_occupancy
_atom_site_symmetry_multiplicity
_atom_site_calc_flag
_atom_site_refinement_flags
O2 O 0.9969(10) 0.7701(6) 0.1167(5) 0.0280(16) Uani 1 1 d .
C9 C 0.8369(14) 0.7171(9) 0.0634(7) 0.023(2) Uani 1 1 d .
H9A H 0.7459 0.7724 0.0517 0.028 Uiso 1 1 calc R
Fe1 Fe 0.5000 0.5000 0.0000 0.0177(5) Uani 1 2 d S
Fe2 Fe 0.08487(19) -0.04253(13) 0.21015(9) 0.0191(4) Uani 1 1 d .
Fe3 Fe 0.16393(19) 0.19804(13) 0.43013(9) 0.0202(4) Uani 1 1 d .
Fe4 Fe 0.30007(19) 0.25087(13) 0.23808(9) 0.0193(4) Uani 1 1 d .
O17 O 0.1386(10) 0.2718(6) 0.5730(4) 0.0258(15) Uani 1 1 d .
O19 O 0.1863(8) 0.1326(6) 0.2925(4) 0.0182(14) Uani 1 1 d .
O6 O 0.3371(9) -0.0848(6) 0.1463(5) 0.0265(16) Uani 1 1 d .
O7 O -0.0563(10) 0.0129(7) 0.1028(4) 0.0261(16) Uani 1 1 d .
O1 O 0.7887(9) 0.5978(6) 0.0248(4) 0.0214(14) Uani 1 1 d .
O12 O -0.1207(10) 0.1190(7) 0.4090(5) 0.0341(18) Uani 1 1 d .
O9 O 0.1958(11) -0.1275(6) 0.3042(5) 0.0312(17) Uani 1 1 d .
O13 O 0.4445(10) 0.2875(7) 0.4699(5) 0.0378(19) Uani 1 1 d .
O15 O 0.1672(10) 0.4119(6) 0.3121(5) 0.0304(17) Uani 1 1 d .
O16 O 0.0458(10) 0.3638(6) 0.4277(5) 0.0300(17) Uani 1 1 d .
O8 O 0.0607(10) 0.2194(7) 0.1331(5) 0.0298(17) Uani 1 1 d .
O4 O 0.4117(9) 0.3681(6) 0.1729(5) 0.0275(16) Uani 1 1 d .
O5 O 0.4493(10) 0.1094(7) 0.1467(5) 0.0310(17) Uani 1 1 d .
O3 O 0.6356(9) 0.3977(7) 0.0844(5) 0.0271(16) Uani 1 1 d .
C4 C 0.2551(15) -0.0801(11) 0.3940(8) 0.030(2) Uani 1 1 d .
H5A H 0.2951 -0.1394 0.4225 0.036 Uiso 1 1 calc R
O18 O 0.2566(11) 0.3377(7) 0.7300(5) 0.0384(19) Uani 1 1 d .
O10 O 0.2670(11) 0.0388(7) 0.4505(5) 0.0368(18) Uani 1 1 d .
O14 O 0.5456(10) 0.3076(7) 0.3397(5) 0.0339(18) Uani 1 1 d .
O11 O -0.1795(10) -0.0368(7) 0.2585(5) 0.0329(18) Uani 1 1 d .
C8 C 0.2667(15) 0.2823(11) 0.6446(7) 0.033(3) Uani 1 1 d .
H1A H 0.3825 0.2427 0.6301 0.040 Uiso 1 1 calc R
C1 C 0.5848(14) 0.3650(10) 0.1506(7) 0.026(2) Uani 1 1 d .
H8A H 0.6811 0.3362 0.1863 0.031 Uiso 1 1 calc R
C7 C 0.0598(15) 0.4308(9) 0.3768(7) 0.027(2) Uani 1 1 d .
H3A H -0.0166 0.5015 0.3879 0.032 Uiso 1 1 calc R
C6 C 0.5690(14) 0.3204(9) 0.4259(7) 0.027(2) Uani 1 1 d .
H2A H 0.6920 0.3585 0.4624 0.032 Uiso 1 1 calc R
C2 C 0.4508(14) -0.0107(10) 0.1254(7) 0.025(2) Uani 1 1 d .
H7A H 0.5483 -0.0504 0.0895 0.030 Uiso 1 1 calc R
C3 C -0.0619(14) 0.1216(10) 0.0929(7) 0.027(2) Uani 1 1 d .
H6A H -0.1695 0.1298 0.0511 0.032 Uiso 1 1 calc R
C5 C -0.2260(15) 0.0330(11) 0.3374(7) 0.030(2) Uani 1 1 d .
H4A H -0.3575 0.0195 0.3444 0.036 Uiso 1 1 calc R
N1 N 0.9393(12) 0.4665(9) 0.8320(6) 0.039(2) Uani 1 1 d .
H12 H 0.8438 0.4487 0.8579 0.046 Uiso 1 1 d R
H11 H 1.0007 0.4184 0.7879 0.046 Uiso 1 1 d R
H13 H 0.8999 0.5053 0.7939 0.046 Uiso 1 1 d R
H14 H 1.0129 0.4867 0.8857 0.046 Uiso 1 1 d R
O2W O 0.4331(10) 0.6482(6) 0.1317(4) 0.0257(15) Uani 1 1 d .
H2WB H 0.4222 0.7302 0.1488 0.031 Uiso 1 1 d R
H1W2 H 0.5034 0.6684 0.1874 0.031 Uiso 1 1 d R

loop_
_atom_site_aniso_label
_atom_site_aniso_U_11
_atom_site_aniso_U_22
_atom_site_aniso_U_33
_atom_site_aniso_U_23
_atom_site_aniso_U_13
_atom_site_aniso_U_12
O2 0.021(4) 0.024(4) 0.031(4) 0.004(3) -0.005(3) -0.003(3)
C9 0.015(5) 0.024(6) 0.032(5) 0.013(5) 0.000(4) 0.007(4)
Fe1 0.0117(10) 0.0185(10) 0.0207(10) 0.0057(8) 0.0003(8) 0.0000(8)
Fe2 0.0134(7) 0.0192(7) 0.0235(7) 0.0068(6) 0.0015(5) 0.0013(5)
Fe3 0.0167(7) 0.0240(8) 0.0186(7) 0.0066(6) 0.0023(5) 0.0034(6)
Fe4 0.0153(7) 0.0202(8) 0.0241(7) 0.0101(6) 0.0035(6) 0.0028(6)
O17 0.026(4) 0.029(4) 0.022(3) 0.009(3) 0.002(3) 0.005(3)
O19 0.014(3) 0.016(3) 0.022(3) 0.004(3) 0.003(3) -0.001(3)
O6 0.020(4) 0.021(4) 0.039(4) 0.010(3) 0.007(3) 0.006(3)
O7 0.024(4) 0.031(4) 0.024(4) 0.012(3) -0.003(3) 0.001(3)
O1 0.016(3) 0.020(4) 0.030(4) 0.012(3) 0.003(3) 0.000(3)
O12 0.028(4) 0.044(5) 0.034(4) 0.015(4) 0.013(3) -0.001(4)
O9 0.040(4) 0.026(4) 0.029(4) 0.013(3) -0.001(3) 0.007(3)
O13 0.025(4) 0.057(5) 0.027(4) 0.010(4) 0.007(3) -0.003(4)
O15 0.041(4) 0.021(4) 0.035(4) 0.013(3) 0.015(4) 0.008(3)
O16 0.039(4) 0.024(4) 0.033(4) 0.013(3) 0.016(3) 0.017(3)
O8 0.020(4) 0.035(4) 0.035(4) 0.019(3) -0.009(3) -0.004(3)
O4 0.018(4) 0.031(4) 0.039(4) 0.018(3) 0.011(3) 0.006(3)
O5 0.029(4) 0.024(4) 0.048(4) 0.018(3) 0.020(3) 0.012(3)
O3 0.022(4) 0.036(4) 0.031(4) 0.021(3) 0.004(3) 0.005(3)
C4 0.030(6) 0.035(6) 0.039(6) 0.027(5) 0.011(5) 0.020(5)
O18 0.031(4) 0.055(5) 0.023(4) 0.008(4) 0.002(3) 0.005(4)
O10 0.050(5) 0.033(4) 0.031(4) 0.017(3) 0.001(4) 0.013(4)
O14 0.021(4) 0.045(5) 0.037(4) 0.021(4) -0.005(3) -0.010(3)
O11 0.018(4) 0.031(4) 0.043(4) 0.007(4) 0.006(3) -0.003(3)
C8 0.027(6) 0.052(7) 0.017(6) 0.008(5) 0.003(5) 0.015(5)
C1 0.019(5) 0.032(6) 0.033(6) 0.021(5) -0.003(4) 0.002(4)
C7 0.032(6) 0.019(5) 0.025(5) 0.001(4) 0.006(5) 0.013(4)
C6 0.014(5) 0.027(6) 0.032(6) 0.005(5) -0.001(4) -0.002(4)
C2 0.016(5) 0.034(6) 0.027(5) 0.012(5) 0.005(4) 0.011(5)
C3 0.012(5) 0.043(7) 0.029(6) 0.018(5) 0.002(4) 0.008(5)
C5 0.022(6) 0.045(7) 0.026(6) 0.014(5) 0.010(5) -0.006(5)
N1 0.019(5) 0.067(7) 0.043(5) 0.035(5) 0.006(4) 0.018(4)
O2W 0.029(4) 0.021(4) 0.024(3) 0.004(3) 0.006(3) 0.008(3)

loop_
_atom_type_symbol
_atom_type_description
_atom_type_scat_dispersion_real
_atom_type_scat_dispersion_imag
_atom_type_scat_source
C C 0.0033 0.0016 'International Tables Vol C Tables 4.2.6.8 and 6.1.1.4'
H H 0.0000 0.0000 'International Tables Vol C Tables 4.2.6.8 and 6.1.1.4'
Fe Fe 0.3463 0.8444 'International Tables Vol C Tables 4.2.6.8 and 6.1.1.4'
O O 0.0106 0.0060 'International Tables Vol C Tables 4.2.6.8 and 6.1.1.4'
N N 0.0061 0.0033 'International Tables Vol C Tables 4.2.6.8 and 6.1.1.4'

loop_
_geom_angle_atom_site_label_1
_geom_angle_atom_site_label_2
_geom_angle_atom_site_label_3
_geom_angle
_geom_angle_site_symmetry_1
_geom_angle_site_symmetry_3
C9 O2 Fe2 132.3(6) . 1_665
O1 C9 O2 125.7(9) . .
O1 C9 H9A 117.2 . .
O2 C9 H9A 117.2 . .
O3 Fe1 O3 180.0(3) 2_665 .
O3 Fe1 O1 95.5(2) 2_665 .
O3 Fe1 O1 84.5(2) . .
O3 Fe1 O1 84.5(2) 2_665 2_665
O3 Fe1 O1 95.5(2) . 2_665
O1 Fe1 O1 180.0(3) . 2_665
O3 Fe1 O2W 90.3(2) 2_665 .
O3 Fe1 O2W 89.7(2) . .
O1 Fe1 O2W 90.1(2) . .
O1 Fe1 O2W 89.9(2) 2_665 .
O3 Fe1 O2W 89.7(2) 2_665 2_665
O3 Fe1 O2W 90.3(2) . 2_665
O1 Fe1 O2W 89.9(2) . 2_665
O1 Fe1 O2W 90.1(2) 2_665 2_665
O2W Fe1 O2W 180.0(3) . 2_665
O19 Fe2 O11 96.2(3) . .
O19 Fe2 O2 175.2(3) . 1_445
O11 Fe2 O2 88.5(3) . 1_445
O19 Fe2 O9 95.8(3) . .
O11 Fe2 O9 90.4(3) . .
O2 Fe2 O9 84.8(3) 1_445 .
O19 Fe2 O7 93.8(3) . .
O11 Fe2 O7 86.2(3) . .
O2 Fe2 O7 85.8(3) 1_445 .
O9 Fe2 O7 170.1(3) . .
O19 Fe2 O6 94.4(3) . .
O11 Fe2 O6 169.3(3) . .
O2 Fe2 O6 80.9(3) 1_445 .
O9 Fe2 O6 87.4(3) . .
O7 Fe2 O6 94.2(3) . .
O19 Fe3 O17 178.1(3) . .
O19 Fe3 O10 94.0(3) . .
O17 Fe3 O10 87.9(3) . .
O19 Fe3 O13 92.8(3) . .
O17 Fe3 O13 87.0(3) . .
O10 Fe3 O13 89.0(3) . .
O19 Fe3 O16 93.7(3) . .
O17 Fe3 O16 84.4(3) . .
O10 Fe3 O16 172.0(3) . .
O13 Fe3 O16 92.9(3) . .
O19 Fe3 O12 94.7(3) . .
O17 Fe3 O12 85.6(3) . .
O10 Fe3 O12 91.0(3) . .
O13 Fe3 O12 172.5(3) . .
O16 Fe3 O12 86.1(3) . .
O19 Fe4 O14 94.0(3) . .
O19 Fe4 O15 96.9(3) . .
O14 Fe4 O15 92.0(3) . .
O19 Fe4 O8 93.9(3) . .
O14 Fe4 O8 171.5(3) . .
O15 Fe4 O8 83.7(3) . .
O19 Fe4 O4 176.7(3) . .
O14 Fe4 O4 88.9(3) . .
O15 Fe4 O4 84.7(3) . .
O8 Fe4 O4 83.4(3) . .
O19 Fe4 O5 94.4(3) . .
O14 Fe4 O5 89.6(3) . .
O15 Fe4 O5 168.5(3) . .
O8 Fe4 O5 93.2(3) . .
O4 Fe4 O5 83.9(3) . .
C8 O17 Fe3 128.0(6) . .
Fe2 O19 Fe3 120.3(3) . .
Fe2 O19 Fe4 120.4(3) . .
Fe3 O19 Fe4 119.2(3) . .
C2 O6 Fe2 128.7(6) . .
C3 O7 Fe2 132.6(6) . .
C9 O1 Fe1 127.1(6) . .
C5 O12 Fe3 132.4(6) . .
C4 O9 Fe2 131.3(6) . .
C6 O13 Fe3 134.6(7) . .
C7 O15 Fe4 131.2(6) . .
C7 O16 Fe3 133.5(6) . .
C3 O8 Fe4 129.7(6) . .
C1 O4 Fe4 123.8(6) . .
C2 O5 Fe4 133.4(6) . .
C1 O3 Fe1 133.4(6) . .
O9 C4 O10 127.7(9) . .
O9 C4 H5A 116.2 . .
O10 C4 H5A 116.2 . .
C4 O10 Fe3 131.5(6) . .
C6 O14 Fe4 130.5(7) . .
C5 O11 Fe2 129.8(7) . .
O18 C8 O17 127.3(10) . .
O18 C8 H1A 116.3 . .
O17 C8 H1A 116.3 . .
O3 C1 O4 124.9(9) . .
O3 C1 H8A 117.5 . .
O4 C1 H8A 117.5 . .
O16 C7 O15 126.0(9) . .
O16 C7 H3A 117.0 . .
O15 C7 H3A 117.0 . .
O14 C6 O13 126.9(9) . .
O14 C6 H2A 116.6 . .
O13 C6 H2A 116.6 . .
O5 C2 O6 127.7(9) . .
O5 C2 H7A 116.2 . .
O6 C2 H7A 116.2 . .
O8 C3 O7 127.0(9) . .
O8 C3 H6A 116.5 . .
O7 C3 H6A 116.5 . .
O11 C5 O12 128.9(10) . .
O11 C5 H4A 115.6 . .
O12 C5 H4A 115.6 . .
H12 N1 H11 132.0 . .
H12 N1 H13 110.4 . .
H11 N1 H13 88.2 . .
H12 N1 H14 88.8 . .
H11 N1 H14 107.7 . .
H13 N1 H14 136.5 . .
Fe1 O2W H2WB 133.4 . .
Fe1 O2W H1W2 123.6 . .
H2WB O2W H1W2 85.4 . .

loop_
_geom_bond_atom_site_label_1
_geom_bond_atom_site_label_2
_geom_bond_distance
_geom_bond_site_symmetry_2
O2 C9 1.246(11) .
O2 Fe2 2.029(6) 1_665
C9 O1 1.233(11) .
C9 H9A 0.9300 .
Fe1 O3 2.123(6) 2_665
Fe1 O3 2.123(6) .
Fe1 O1 2.128(6) .
Fe1 O1 2.128(6) 2_665
Fe1 O2W 2.160(6) .
Fe1 O2W 2.160(6) 2_665
Fe2 O19 1.905(6) .
Fe2 O11 2.025(7) .
Fe2 O2 2.029(6) 1_445
Fe2 O9 2.034(7) .
Fe2 O7 2.053(6) .
Fe2 O6 2.064(7) .
Fe3 O19 1.938(6) .
Fe3 O17 2.016(6) .
Fe3 O10 2.018(7) .
Fe3 O13 2.030(7) .
Fe3 O16 2.030(6) .
Fe3 O12 2.034(7) .
Fe4 O19 1.946(6) .
Fe4 O14 2.016(7) .
Fe4 O15 2.033(6) .
Fe4 O8 2.034(6) .
Fe4 O4 2.048(7) .
Fe4 O5 2.062(6) .
O17 C8 1.256(11) .
O6 C2 1.248(11) .
O7 C3 1.254(11) .
O12 C5 1.248(12) .
O9 C4 1.248(12) .
O13 C6 1.255(12) .
O15 C7 1.249(11) .
O16 C7 1.242(11) .
O8 C3 1.241(12) .
O4 C1 1.268(11) .
O5 C2 1.238(11) .
O3 C1 1.248(11) .
C4 O10 1.260(12) .
C4 H5A 0.9300 .
O18 C8 1.205(11) .
O14 C6 1.227(11) .
O11 C5 1.236(11) .
C8 H1A 0.9300 .
C1 H8A 0.9300 .
C7 H3A 0.9300 .
C6 H2A 0.9300 .
C2 H7A 0.9300 .
C3 H6A 0.9300 .
C5 H4A 0.9300 .
N1 H12 0.8501 .
N1 H11 0.8500 .
N1 H13 0.8499 .
N1 H14 0.8360 .
O2W H2WB 0.8500 .
O2W H1W2 0.8500 .
